data_7231987
loop_
_publ_author_name
'Kong, Jiao-Jiao'
'Shao, Dong'
'Zhang, Jia-Chen'
'Jiang, Yu-Xuan'
'Ji, Cheng-Long'
'Huang, Xing-Cai'

_publ_section_title
;
 From mononuclear to two-dimensional cobalt(ii) complexes based on a mixed
 benzimidazole--dicarboxylate strategy: syntheses, structures, and
 magnetic properties
;
_journal_issue 4
_journal_name_full CrystEngComm
_journal_page_first 749
_journal_paper_doi 10.1039/C8CE01931B
_journal_volume 21
_journal_year 2019
_chemical_formula_moiety 'C22 H26 Co N4 O5'
_chemical_formula_sum 'C22 H26 Co N4 O5'
_chemical_formula_weight 485.40
_space_group_crystal_system monoclinic
_space_group_IT_number 14
_space_group_name_Hall '-P 2yn'
_space_group_name_H-M_alt 'P 1 21/n 1'
_symmetry_space_group_name_Hall '-P 2yn'
_symmetry_space_group_name_H-M 'P 1 21/n 1'
_atom_sites_solution_hydrogens mixed
_audit_creation_method SHELXL-2014/7
_audit_update_record
;
2018-10-30 deposited with the CCDC.
2018-12-10 downloaded from the CCDC.
;
_cell_angle_alpha 90
_cell_angle_beta 102.068(3)
_cell_angle_gamma 90
_cell_formula_units_Z 4
_cell_length_a 8.0284(14)
_cell_length_b 25.322(5)
_cell_length_c 11.209(2)
_cell_measurement_reflns_used 3074
_cell_measurement_temperature 203(2)
_cell_measurement_theta_max 22.50
_cell_measurement_theta_min 2.86
_cell_volume 2228.4(7)
_computing_cell_refinement 'Bruker SAINT'
_computing_data_collection 'Bruker APEX2'
_computing_data_reduction 'Bruker SAINT'
_computing_molecular_graphics 'Bruker SHELXTL'
_computing_publication_material 'Bruker SHELXTL'
_computing_structure_refinement 'SHELXL-2014/7 (Sheldrick, 2014)'
_computing_structure_solution 'SHELXS-97 (Sheldrick 2008)'
_diffrn_ambient_temperature 203(2)
_diffrn_measured_fraction_theta_full 0.995
_diffrn_measured_fraction_theta_max 0.992
_diffrn_measurement_device_type 'Bruker APEX-II CCD'
_diffrn_measurement_method '\f and \w scans'
_diffrn_radiation_type MoK\a
_diffrn_radiation_wavelength 0.71073
_diffrn_reflns_av_R_equivalents 0.0614
_diffrn_reflns_av_unetI/netI 0.0585
_diffrn_reflns_Laue_measured_fraction_full 0.995
_diffrn_reflns_Laue_measured_fraction_max 0.992
_diffrn_reflns_limit_h_max 10
_diffrn_reflns_limit_h_min -10
_diffrn_reflns_limit_k_max 32
_diffrn_reflns_limit_k_min -32
_diffrn_reflns_limit_l_max 14
_diffrn_reflns_limit_l_min -12
_diffrn_reflns_number 20100
_diffrn_reflns_point_group_measured_fraction_full 0.995
_diffrn_reflns_point_group_measured_fraction_max 0.992
_diffrn_reflns_theta_full 25.242
_diffrn_reflns_theta_max 27.547
_diffrn_reflns_theta_min 1.608
_exptl_absorpt_coefficient_mu 0.811
_exptl_absorpt_correction_type none
_exptl_crystal_colour Blue
_exptl_crystal_density_diffrn 1.447
_exptl_crystal_description BLOCK
_exptl_crystal_F_000 1012
_exptl_crystal_size_max 0.380
_exptl_crystal_size_mid 0.150
_exptl_crystal_size_min 0.090
_refine_diff_density_max 0.521
_refine_diff_density_min -0.689
_refine_diff_density_rms 0.091
_refine_ls_extinction_method none
_refine_ls_goodness_of_fit_ref 1.066
_refine_ls_hydrogen_treatment constr
_refine_ls_matrix_type full
_refine_ls_number_parameters 293
_refine_ls_number_reflns 5099
_refine_ls_number_restraints 0
_refine_ls_restrained_S_all 1.066
_refine_ls_R_factor_all 0.0726
_refine_ls_R_factor_gt 0.0532
_refine_ls_shift/su_max 0.002
_refine_ls_shift/su_mean 0.000
_refine_ls_structure_factor_coef Fsqd
_refine_ls_weighting_details 'w=1/[\s^2^(Fo^2^)+(0.0835P)^2^+1.5859P] where P=(Fo^2^+2Fc^2^)/3'
_refine_ls_weighting_scheme calc
_refine_ls_wR_factor_gt 0.1540
_refine_ls_wR_factor_ref 0.1658
_reflns_Friedel_coverage 0.000
_reflns_number_gt 3854
_reflns_number_total 5099
_reflns_threshold_expression 'I > 2\s(I)'
_cod_data_source_file c8ce01931b2.cif
_cod_data_source_block 2
_cod_depositor_comments 'Adding full bibliography for 7231986--7231988.cif.'
_cod_database_code 7231987
_shelx_shelxl_version_number 2014/7
_shelx_space_group_comment
;
The symmetry employed for this shelxl refinement is uniquely defined
by the following loop, which should always be used as a source of
symmetry information in preference to the above space-group names.
They are only intended as comments.
;
_shelx_estimated_absorpt_t_min 0.748
_shelx_estimated_absorpt_t_max 0.931

loop_
_space_group_symop_operation_xyz
'x, y, z'
'-x+1/2, y+1/2, -z+1/2'
'-x, -y, -z'
'x-1/2, -y-1/2, z-1/2'

loop_
_atom_site_label
_atom_site_type_symbol
_atom_site_fract_x
_atom_site_fract_y
_atom_site_fract_z
_atom_site_U_iso_or_equiv
_atom_site_adp_type
_atom_site_occupancy
_atom_site_site_symmetry_order
_atom_site_calc_flag
_atom_site_refinement_flags_posn
_atom_site_refinement_flags_adp
Co1 Co 0.61778(6) 0.73352(2) 0.45709(4) 0.02478(16) Uani 1 1 d . .
O1 O 0.8630(3) 0.71835(10) 0.4962(2) 0.0335(6) Uani 1 1 d . .
O2 O 0.7898(3) 0.66390(10) 0.6314(3) 0.0416(6) Uani 1 1 d . .
O3 O 1.1100(3) 0.71522(9) 0.8226(2) 0.0342(6) Uani 1 1 d . .
O4 O 1.2216(4) 0.64614(12) 0.9342(2) 0.0519(8) Uani 1 1 d . .
N1 N 0.4672(4) 0.68045(11) 0.3539(3) 0.0297(6) Uani 1 1 d . .
N2 N 0.5070(4) 0.76225(11) 0.5879(3) 0.0289(6) Uani 1 1 d . .
N3 N 0.4613(4) 0.78260(12) 0.7706(3) 0.0339(7) Uani 1 1 d . .
H1N3 H 0.4625 0.7791 0.8463 0.041 Uiso 1 1 d R U
N4 N 0.3067(4) 0.64948(12) 0.1826(3) 0.0399(8) Uani 1 1 d . .
H1N4 H 0.2701 0.6432 0.1078 0.048 Uiso 1 1 d R U
C1 C 0.8979(4) 0.68186(13) 0.5794(3) 0.0282(7) Uani 1 1 d . .
C2 C 1.0804(5) 0.66358(17) 0.6027(3) 0.0398(9) Uani 1 1 d . .
H2A H 1.1535 0.6944 0.6007 0.048 Uiso 1 1 calc R U
H2B H 1.0944 0.6401 0.5360 0.048 Uiso 1 1 calc R U
C3 C 1.1414(6) 0.63504(16) 0.7220(3) 0.0448(10) Uani 1 1 d . .
H3A H 1.0613 0.6063 0.7271 0.054 Uiso 1 1 calc R U
H3B H 1.2518 0.6189 0.7204 0.054 Uiso 1 1 calc R U
C4 C 1.1610(4) 0.66781(14) 0.8364(3) 0.0317(7) Uani 1 1 d . .
C5 C 0.5364(5) 0.74962(15) 0.7052(3) 0.0321(7) Uani 1 1 d . .
H5 H 0.6030 0.7206 0.7387 0.039 Uiso 1 1 calc R U
C7 C 0.3744(4) 0.82007(14) 0.6923(3) 0.0307(7) Uani 1 1 d . .
C8 C 0.2790(5) 0.86468(15) 0.7094(4) 0.0374(8) Uani 1 1 d . .
H8 H 0.2641 0.8740 0.7877 0.045 Uiso 1 1 calc R U
C9 C 0.2080(5) 0.89446(14) 0.6101(4) 0.0375(8) Uani 1 1 d . .
C10 C 0.1046(6) 0.94261(16) 0.6244(4) 0.0528(11) Uani 1 1 d . .
H10A H 0.0912 0.9452 0.7082 0.079 Uiso 1 1 calc R U
H10B H -0.0067 0.9399 0.5706 0.079 Uiso 1 1 calc R U
H10C H 0.1624 0.9739 0.6036 0.079 Uiso 1 1 calc R U
C11 C 0.1486(6) 0.91231(17) 0.3816(4) 0.0494(10) Uani 1 1 d . .
H11A H 0.1810 0.8980 0.3095 0.074 Uiso 1 1 calc R U
H11B H 0.1855 0.9488 0.3926 0.074 Uiso 1 1 calc R U
H11C H 0.0258 0.9106 0.3719 0.074 Uiso 1 1 calc R U
C12 C 0.2315(4) 0.88057(14) 0.4916(3) 0.0346(8) Uani 1 1 d . .
C13 C 0.3281(4) 0.83689(14) 0.4751(3) 0.0317(7) Uani 1 1 d . .
H13 H 0.3439 0.8275 0.3971 0.038 Uiso 1 1 calc R U
C14 C 0.4013(4) 0.80716(13) 0.5776(3) 0.0275(7) Uani 1 1 d . .
C15 C 0.4099(5) 0.68804(14) 0.2350(3) 0.0367(8) Uani 1 1 d . .
H15 H 0.4390 0.7174 0.1924 0.044 Uiso 1 1 calc R U
C16 C 0.3956(4) 0.63237(13) 0.3795(3) 0.0282(7) Uani 1 1 d . .
C17 C 0.4141(4) 0.60395(13) 0.4875(3) 0.0284(7) Uani 1 1 d . .
H17 H 0.4820 0.6170 0.5602 0.034 Uiso 1 1 calc R U
C18 C 0.3300(4) 0.55584(13) 0.4857(3) 0.0325(8) Uani 1 1 d . .
C19 C 0.3531(5) 0.52293(15) 0.5995(4) 0.0409(9) Uani 1 1 d . .
H19A H 0.4362 0.5396 0.6637 0.061 Uiso 1 1 calc R U
H19B H 0.3927 0.4880 0.5832 0.061 Uiso 1 1 calc R U
H19C H 0.2451 0.5200 0.6249 0.061 Uiso 1 1 calc R U
C20 C 0.1429(5) 0.48305(16) 0.3724(5) 0.0511(11) Uani 1 1 d . .
H20A H 0.0747 0.4763 0.2916 0.077 Uiso 1 1 calc R U
H20B H 0.0703 0.4825 0.4316 0.077 Uiso 1 1 calc R U
H20C H 0.2297 0.4560 0.3927 0.077 Uiso 1 1 calc R U
C21 C 0.2270(5) 0.53676(14) 0.3743(4) 0.0375(9) Uani 1 1 d . .
C22 C 0.2077(5) 0.56513(15) 0.2683(4) 0.0383(9) Uani 1 1 d . .
H22 H 0.1383 0.5527 0.1957 0.046 Uiso 1 1 calc R U
C23 C 0.2940(4) 0.61297(14) 0.2715(3) 0.0345(8) Uani 1 1 d . .
O5 O 0.4048(11) 1.0387(3) 0.5519(7) 0.203(4) Uani 1 1 d . .
H1O5 H 0.4934 1.0524 0.5308 0.244 Uiso 1 1 d R U
H2O5 H 0.3193 1.0606 0.5445 0.244 Uiso 1 1 d R U

loop_
_atom_site_aniso_label
_atom_site_aniso_U_11
_atom_site_aniso_U_22
_atom_site_aniso_U_33
_atom_site_aniso_U_23
_atom_site_aniso_U_13
_atom_site_aniso_U_12
Co1 0.0280(2) 0.0267(2) 0.0190(2) 0.00127(17) 0.00347(18) 0.00289(17)
O1 0.0329(13) 0.0453(14) 0.0213(12) 0.0040(11) 0.0031(10) 0.0084(11)
O2 0.0417(15) 0.0441(14) 0.0417(16) 0.0012(12) 0.0147(13) -0.0032(12)
O3 0.0453(14) 0.0309(12) 0.0263(13) -0.0071(10) 0.0071(11) -0.0040(11)
O4 0.0660(19) 0.0617(18) 0.0214(13) 0.0010(13) -0.0063(13) 0.0160(15)
N1 0.0352(15) 0.0302(14) 0.0213(14) -0.0007(11) 0.0001(12) 0.0055(12)
N2 0.0309(15) 0.0329(15) 0.0223(14) -0.0022(11) 0.0043(12) 0.0007(11)
N3 0.0378(16) 0.0474(17) 0.0185(14) 0.0010(13) 0.0105(12) -0.0006(14)
N4 0.0478(18) 0.0419(17) 0.0226(15) -0.0057(13) -0.0092(14) 0.0094(14)
C1 0.0338(17) 0.0313(16) 0.0172(15) -0.0065(13) -0.0001(13) 0.0043(14)
C2 0.040(2) 0.055(2) 0.0231(18) -0.0053(16) 0.0033(15) 0.0158(18)
C3 0.056(2) 0.040(2) 0.031(2) -0.0067(16) -0.0089(18) 0.0215(18)
C4 0.0305(17) 0.0372(18) 0.0256(17) -0.0044(14) 0.0020(14) -0.0021(14)
C5 0.0334(18) 0.0396(17) 0.0232(17) 0.0031(14) 0.0057(14) -0.0016(15)
C7 0.0302(17) 0.0392(18) 0.0235(17) -0.0030(14) 0.0080(14) -0.0068(14)
C8 0.040(2) 0.043(2) 0.033(2) -0.0088(16) 0.0157(17) -0.0035(16)
C9 0.038(2) 0.0355(18) 0.042(2) -0.0043(16) 0.0162(17) -0.0007(15)
C10 0.065(3) 0.043(2) 0.057(3) -0.003(2) 0.027(2) 0.009(2)
C11 0.052(2) 0.052(2) 0.044(2) 0.010(2) 0.010(2) 0.019(2)
C12 0.0338(18) 0.0368(18) 0.034(2) 0.0016(15) 0.0089(16) 0.0019(15)
C13 0.0324(17) 0.0387(18) 0.0225(17) -0.0013(14) 0.0023(14) 0.0024(15)
C14 0.0263(16) 0.0346(17) 0.0219(16) -0.0035(13) 0.0060(13) -0.0001(13)
C15 0.044(2) 0.0355(18) 0.0274(18) -0.0010(15) -0.0008(16) 0.0079(16)
C16 0.0274(16) 0.0279(16) 0.0270(17) -0.0060(13) 0.0000(14) 0.0072(13)
C17 0.0259(16) 0.0290(16) 0.0281(17) -0.0034(13) 0.0007(13) 0.0055(13)
C18 0.0272(17) 0.0323(17) 0.040(2) -0.0078(15) 0.0104(15) 0.0032(14)
C19 0.043(2) 0.0360(19) 0.047(2) 0.0025(17) 0.0175(18) 0.0022(16)
C20 0.047(2) 0.044(2) 0.066(3) -0.015(2) 0.020(2) -0.0109(19)
C21 0.0307(18) 0.0341(18) 0.049(2) -0.0104(17) 0.0117(17) 0.0010(15)
C22 0.0323(18) 0.0399(19) 0.038(2) -0.0142(16) -0.0035(16) -0.0007(15)
C23 0.0320(18) 0.0373(18) 0.0305(19) -0.0040(15) -0.0017(15) 0.0071(14)
O5 0.228(9) 0.159(7) 0.209(9) -0.028(6) 0.015(7) 0.015(6)

loop_
_atom_type_symbol
_atom_type_description
_atom_type_scat_dispersion_real
_atom_type_scat_dispersion_imag
_atom_type_scat_source
C C 0.0033 0.0016 'International Tables Vol C Tables 4.2.6.8 and 6.1.1.4'
H H 0.0000 0.0000 'International Tables Vol C Tables 4.2.6.8 and 6.1.1.4'
N N 0.0061 0.0033 'International Tables Vol C Tables 4.2.6.8 and 6.1.1.4'
O O 0.0106 0.0060 'International Tables Vol C Tables 4.2.6.8 and 6.1.1.4'
Co Co 0.3494 0.9721 'International Tables Vol C Tables 4.2.6.8 and 6.1.1.4'

loop_
_geom_angle_atom_site_label_1
_geom_angle_atom_site_label_2
_geom_angle_atom_site_label_3
_geom_angle
_geom_angle_site_symmetry_1
_geom_angle_site_symmetry_3
O1 Co1 O3 99.72(11) . 4_575
O1 Co1 N2 119.07(11) . .
O3 Co1 N2 111.75(11) 4_575 .
O1 Co1 N1 116.95(11) . .
O3 Co1 N1 94.65(11) 4_575 .
N2 Co1 N1 111.02(12) . .
C1 O1 Co1 110.8(2) . .
C4 O3 Co1 124.8(2) . 4_676
C15 N1 C16 105.1(3) . .
C15 N1 Co1 121.4(2) . .
C16 N1 Co1 133.5(2) . .
C5 N2 C14 104.8(3) . .
C5 N2 Co1 128.6(3) . .
C14 N2 Co1 125.8(2) . .
C5 N3 C7 107.9(3) . .
C5 N3 H1N3 124.8 . .
C7 N3 H1N3 127.2 . .
C15 N4 C23 107.8(3) . .
C15 N4 H1N4 129.1 . .
C23 N4 H1N4 121.9 . .
O2 C1 O1 122.4(3) . .
O2 C1 C2 124.2(3) . .
O1 C1 C2 113.5(3) . .
C1 C2 C3 115.1(3) . .
C1 C2 H2A 108.5 . .
C3 C2 H2A 108.5 . .
C1 C2 H2B 108.5 . .
C3 C2 H2B 108.5 . .
H2A C2 H2B 107.5 . .
C4 C3 C2 116.5(3) . .
C4 C3 H3A 108.2 . .
C2 C3 H3A 108.2 . .
C4 C3 H3B 108.2 . .
C2 C3 H3B 108.2 . .
H3A C3 H3B 107.3 . .
O4 C4 O3 126.0(3) . .
O4 C4 C3 117.6(3) . .
O3 C4 C3 116.4(3) . .
N2 C5 N3 112.7(3) . .
N2 C5 H5 123.6 . .
N3 C5 H5 123.6 . .
N3 C7 C14 105.8(3) . .
N3 C7 C8 133.3(3) . .
C14 C7 C8 120.9(3) . .
C9 C8 C7 118.7(3) . .
C9 C8 H8 120.7 . .
C7 C8 H8 120.7 . .
C8 C9 C12 120.6(3) . .
C8 C9 C10 120.4(4) . .
C12 C9 C10 118.9(4) . .
C9 C10 H10A 109.5 . .
C9 C10 H10B 109.5 . .
H10A C10 H10B 109.5 . .
C9 C10 H10C 109.5 . .
H10A C10 H10C 109.5 . .
H10B C10 H10C 109.5 . .
C12 C11 H11A 109.5 . .
C12 C11 H11B 109.5 . .
H11A C11 H11B 109.5 . .
C12 C11 H11C 109.5 . .
H11A C11 H11C 109.5 . .
H11B C11 H11C 109.5 . .
C13 C12 C9 120.6(3) . .
C13 C12 C11 118.8(3) . .
C9 C12 C11 120.6(3) . .
C12 C13 C14 118.2(3) . .
C12 C13 H13 120.9 . .
C14 C13 H13 120.9 . .
C7 C14 C13 121.0(3) . .
C7 C14 N2 108.8(3) . .
C13 C14 N2 130.1(3) . .
N1 C15 N4 112.8(3) . .
N1 C15 H15 123.6 . .
N4 C15 H15 123.6 . .
C17 C16 C23 120.6(3) . .
C17 C16 N1 130.9(3) . .
C23 C16 N1 108.5(3) . .
C18 C17 C16 118.6(3) . .
C18 C17 H17 120.7 . .
C16 C17 H17 120.7 . .
C17 C18 C21 119.9(3) . .
C17 C18 C19 120.0(3) . .
C21 C18 C19 120.0(3) . .
C18 C19 H19A 109.5 . .
C18 C19 H19B 109.5 . .
H19A C19 H19B 109.5 . .
C18 C19 H19C 109.5 . .
H19A C19 H19C 109.5 . .
H19B C19 H19C 109.5 . .
C21 C20 H20A 109.5 . .
C21 C20 H20B 109.5 . .
H20A C20 H20B 109.5 . .
C21 C20 H20C 109.5 . .
H20A C20 H20C 109.5 . .
H20B C20 H20C 109.5 . .
C22 C21 C18 121.3(3) . .
C22 C21 C20 119.3(4) . .
C18 C21 C20 119.4(4) . .
C21 C22 C23 117.9(3) . .
C21 C22 H22 121.0 . .
C23 C22 H22 121.0 . .
N4 C23 C22 132.5(3) . .
N4 C23 C16 105.8(3) . .
C22 C23 C16 121.6(3) . .
H1O5 O5 H2O5 113.2 . .

loop_
_geom_bond_atom_site_label_1
_geom_bond_atom_site_label_2
_geom_bond_distance
_geom_bond_site_symmetry_2
Co1 O1 1.964(2) .
Co1 O3 1.980(2) 4_575
Co1 N2 2.004(3) .
Co1 N1 2.005(3) .
O1 C1 1.301(4) .
O2 C1 1.230(4) .
O3 C4 1.268(4) .
O3 Co1 1.980(2) 4_676
O4 C4 1.232(4) .
N1 C15 1.330(4) .
N1 C16 1.401(4) .
N2 C5 1.326(4) .
N2 C14 1.409(4) .
N3 C5 1.335(5) .
N3 C7 1.379(5) .
N3 H1N3 0.8512 .
N4 C15 1.335(5) .
N4 C23 1.379(5) .
N4 H1N4 0.8438 .
C1 C2 1.506(5) .
C2 C3 1.509(5) .
C2 H2A 0.9800 .
C2 H2B 0.9800 .
C3 C4 1.507(5) .
C3 H3A 0.9800 .
C3 H3B 0.9800 .
C5 H5 0.9400 .
C7 C14 1.386(5) .
C7 C8 1.400(5) .
C8 C9 1.367(5) .
C8 H8 0.9400 .
C9 C12 1.424(5) .
C9 C10 1.502(5) .
C10 H10A 0.9700 .
C10 H10B 0.9700 .
C10 H10C 0.9700 .
C11 C12 1.505(5) .
C11 H11A 0.9700 .
C11 H11B 0.9700 .
C11 H11C 0.9700 .
C12 C13 1.385(5) .
C13 C14 1.397(5) .
C13 H13 0.9400 .
C15 H15 0.9400 .
C16 C17 1.389(5) .
C16 C23 1.399(5) .
C17 C18 1.391(5) .
C17 H17 0.9400 .
C18 C21 1.429(5) .
C18 C19 1.502(5) .
C19 H19A 0.9700 .
C19 H19B 0.9700 .
C19 H19C 0.9700 .
C20 C21 1.517(5) .
C20 H20A 0.9700 .
C20 H20B 0.9700 .
C20 H20C 0.9700 .
C21 C22 1.369(6) .
C22 C23 1.392(5) .
C22 H22 0.9400 .
O5 H1O5 0.8673 .
O5 H2O5 0.8725 .
